data_7215185
loop_
_publ_author_name
'Han, Rong-Min'
'Ma, Jian-Fang'
'Liu, Ying-Ying'
'Yang, Jin'

_publ_section_title
;
 Syntheses, structures, and photoluminescent properties of a series of
 coordination polymers based on a new
 2&#x2032;-carboxybiphenyl-4-ylmethylaminodiacetic acid and different
 N-donor ligands
;
_journal_issue 28
_journal_name_full CrystEngComm
_journal_page_first 5641
_journal_paper_doi 10.1039/c3ce40528a
_journal_volume 15
_journal_year 2013
_chemical_formula_moiety 'C18 H21 N Ni O9'
_chemical_formula_sum 'C18 H21 N Ni O9'
_chemical_formula_weight 454.07
_chemical_name_systematic
;
 ?
;
_space_group_IT_number 14
_symmetry_cell_setting monoclinic
_symmetry_space_group_name_Hall '-P 2ybc'
_symmetry_space_group_name_H-M 'P 1 21/c 1'
_atom_sites_solution_hydrogens geom
_atom_sites_solution_primary direct
_atom_sites_solution_secondary difmap
_audit_creation_method SHELXL-97
_cell_angle_alpha 90.00
_cell_angle_beta 116.184(6)
_cell_angle_gamma 90.00
_cell_formula_units_Z 4
_cell_length_a 16.7460(8)
_cell_length_b 7.0190(3)
_cell_length_c 18.0500(9)
_cell_measurement_reflns_used 3213
_cell_measurement_temperature 293(2)
_cell_measurement_theta_max 29.1378
_cell_measurement_theta_min 2.8962
_cell_volume 1903.88(18)
_computing_cell_refinement CrysAlis
_computing_data_collection 'CrysAlis (Oxford Diffraction, 2006)'
_computing_data_reduction CrysAlis
_computing_structure_refinement 'SHELXL-97 (Sheldrick, 2008)'
_computing_structure_solution 'SHELXS-97 (Sheldrick, 2008)'
_diffrn_ambient_temperature 293(2)
_diffrn_detector_area_resol_mean 10.0
_diffrn_measured_fraction_theta_full 0.995
_diffrn_measured_fraction_theta_max 0.995
_diffrn_measurement_device_type 'Oxford Diffraction Gemini R Ultra'
_diffrn_measurement_method '\w scan'
_diffrn_radiation_monochromator graphite
_diffrn_radiation_source 'fine-focus sealed tube'
_diffrn_radiation_type MoK\a
_diffrn_radiation_wavelength 0.71069
_diffrn_reflns_av_R_equivalents 0.0180
_diffrn_reflns_av_sigmaI/netI 0.0241
_diffrn_reflns_limit_h_max 19
_diffrn_reflns_limit_h_min -16
_diffrn_reflns_limit_k_max 7
_diffrn_reflns_limit_k_min -8
_diffrn_reflns_limit_l_max 20
_diffrn_reflns_limit_l_min -21
_diffrn_reflns_number 6811
_diffrn_reflns_theta_full 25.02
_diffrn_reflns_theta_max 25.02
_diffrn_reflns_theta_min 3.16
_exptl_absorpt_coefficient_mu 1.072
_exptl_absorpt_correction_T_max 0.8557
_exptl_absorpt_correction_T_min 0.7830
_exptl_absorpt_correction_type multi-scan
_exptl_absorpt_process_details
;
CrysAlis (Oxford Diffraction, 2006)
;
_exptl_crystal_colour green
_exptl_crystal_density_diffrn 1.584
_exptl_crystal_density_method 'not measured'
_exptl_crystal_description block
_exptl_crystal_F_000 944
_exptl_crystal_size_max 0.24
_exptl_crystal_size_mid 0.16
_exptl_crystal_size_min 0.15
_refine_diff_density_max 0.280
_refine_diff_density_min -0.266
_refine_diff_density_rms 0.047
_refine_ls_extinction_method none
_refine_ls_goodness_of_fit_ref 1.040
_refine_ls_hydrogen_treatment mixed
_refine_ls_matrix_type full
_refine_ls_number_parameters 284
_refine_ls_number_reflns 3341
_refine_ls_number_restraints 0
_refine_ls_restrained_S_all 1.040
_refine_ls_R_factor_all 0.0267
_refine_ls_R_factor_gt 0.0237
_refine_ls_shift/su_max 0.001
_refine_ls_shift/su_mean 0.000
_refine_ls_structure_factor_coef Fsqd
_refine_ls_weighting_details 'calc w=1/[\s^2^(Fo^2^)+(0.0293P)^2^+0.8629P] where P=(Fo^2^+2Fc^2^)/3'
_refine_ls_weighting_scheme calc
_refine_ls_wR_factor_gt 0.0596
_refine_ls_wR_factor_ref 0.0615
_reflns_number_gt 3064
_reflns_number_total 3341
_reflns_threshold_expression >2\s(I)
_cod_data_source_file c3ce40528a.cif
_cod_data_source_block Compound-10
_cod_original_cell_volume 1903.88(15)
_cod_database_code 7215185

loop_
_symmetry_equiv_pos_as_xyz
'x, y, z'
'-x, y+1/2, -z+1/2'
'-x, -y, -z'
'x, -y-1/2, z-1/2'

loop_
_atom_site_label
_atom_site_type_symbol
_atom_site_fract_x
_atom_site_fract_y
_atom_site_fract_z
_atom_site_U_iso_or_equiv
_atom_site_adp_type
_atom_site_occupancy
_atom_site_symmetry_multiplicity
_atom_site_calc_flag
_atom_site_refinement_flags
Ni1 Ni 0.428424(13) 0.22240(3) 0.335827(12) 0.01673(8) Uani 1 1 d .
C1 C 0.82783(12) -0.0814(3) 0.59774(12) 0.0319(4) Uani 1 1 d .
C2 C 0.92332(12) -0.0258(3) 0.62973(11) 0.0266(4) Uani 1 1 d .
C3 C 0.98235(13) -0.1316(3) 0.69643(12) 0.0352(5) Uani 1 1 d .
H3 H 0.9604 -0.2212 0.7208 0.042 Uiso 1 1 calc R
C4 C 1.07319(13) -0.1058(3) 0.72719(12) 0.0351(5) Uani 1 1 d .
H4 H 1.1122 -0.1783 0.7716 0.042 Uiso 1 1 calc R
C5 C 1.10521(12) 0.0274(3) 0.69170(12) 0.0330(4) Uani 1 1 d .
H5 H 1.1663 0.0437 0.7112 0.040 Uiso 1 1 calc R
C6 C 1.04724(12) 0.1375(3) 0.62716(12) 0.0294(4) Uani 1 1 d .
H6 H 1.0702 0.2295 0.6048 0.035 Uiso 1 1 calc R
C7 C 0.95504(12) 0.1152(2) 0.59434(11) 0.0239(4) Uani 1 1 d .
C8 C 0.89701(12) 0.2440(2) 0.52656(11) 0.0234(4) Uani 1 1 d .
C9 C 0.91762(12) 0.2831(3) 0.46129(11) 0.0264(4) Uani 1 1 d .
H9 H 0.9680 0.2288 0.4607 0.032 Uiso 1 1 calc R
C10 C 0.86421(12) 0.4016(3) 0.39744(11) 0.0260(4) Uani 1 1 d .
H10 H 0.8789 0.4237 0.3541 0.031 Uiso 1 1 calc R
C11 C 0.78924(11) 0.4883(2) 0.39634(10) 0.0221(4) Uani 1 1 d .
C12 C 0.77053(12) 0.4545(3) 0.46323(11) 0.0259(4) Uani 1 1 d .
H12 H 0.7220 0.5143 0.4653 0.031 Uiso 1 1 calc R
C13 C 0.82286(12) 0.3338(3) 0.52641(11) 0.0273(4) Uani 1 1 d .
H13 H 0.8083 0.3120 0.5698 0.033 Uiso 1 1 calc R
C14 C 0.73262(11) 0.6165(2) 0.32540(10) 0.0229(4) Uani 1 1 d .
H14A H 0.7181 0.7296 0.3478 0.028 Uiso 1 1 calc R
H14B H 0.7679 0.6568 0.2977 0.028 Uiso 1 1 calc R
C15 C 0.66447(12) 0.3608(2) 0.22267(11) 0.0247(4) Uani 1 1 d .
H15A H 0.6413 0.2500 0.2388 0.030 Uiso 1 1 calc R
H15B H 0.7282 0.3439 0.2438 0.030 Uiso 1 1 calc R
C16 C 0.62371(11) 0.3683(2) 0.12921(11) 0.0225(4) Uani 1 1 d .
C17 C 0.58690(11) 0.4871(3) 0.29986(10) 0.0213(4) Uani 1 1 d .
H17A H 0.5951 0.5807 0.3422 0.026 Uiso 1 1 calc R
H17B H 0.6020 0.3631 0.3261 0.026 Uiso 1 1 calc R
C18 C 0.49031(11) 0.4867(2) 0.23653(10) 0.0184(3) Uani 1 1 d .
N1 N 0.64783(9) 0.53170(19) 0.26239(8) 0.0176(3) Uani 1 1 d .
O1 O 0.79561(10) -0.1255(3) 0.64384(10) 0.0534(4) Uani 1 1 d .
O2 O 0.78395(10) -0.0854(2) 0.51719(9) 0.0407(4) Uani 1 1 d .
O3 O 0.63054(11) 0.22178(18) 0.09345(8) 0.0418(4) Uani 1 1 d .
O4 O 0.58678(8) 0.51958(16) 0.09274(7) 0.0233(3) Uani 1 1 d .
O5 O 0.47120(7) 0.56640(17) 0.16805(7) 0.0224(3) Uani 1 1 d .
O6 O 0.43246(8) 0.41646(17) 0.25414(7) 0.0249(3) Uani 1 1 d .
H2 H 0.729(2) -0.115(4) 0.5021(18) 0.075(9) Uiso 1 1 d .
O1W O 0.51897(10) 0.3730(2) 0.43682(9) 0.0305(3) Uani 1 1 d .
H1A H 0.5534(16) 0.323(4) 0.4820(16) 0.046 Uiso 1 1 d .
H1B H 0.5248(17) 0.469(4) 0.4402(16) 0.046 Uiso 1 1 d .
O2W O 0.32344(9) 0.37202(19) 0.33659(8) 0.0254(3) Uani 1 1 d .
H2A H 0.3362(15) 0.474(3) 0.3609(14) 0.038 Uiso 1 1 d .
H2B H 0.2944(15) 0.319(3) 0.3536(14) 0.038 Uiso 1 1 d .
O3W O 0.61351(10) -0.1764(2) 0.46391(9) 0.0401(4) Uani 1 1 d .
H3A H 0.5942(18) -0.103(4) 0.4268(17) 0.060 Uiso 1 1 d .
H3B H 0.6025(17) -0.131(4) 0.5005(17) 0.060 Uiso 1 1 d .

loop_
_atom_site_aniso_label
_atom_site_aniso_U_11
_atom_site_aniso_U_22
_atom_site_aniso_U_33
_atom_site_aniso_U_23
_atom_site_aniso_U_13
_atom_site_aniso_U_12
Ni1 0.01772(13) 0.01699(12) 0.01669(12) -0.00083(8) 0.00869(10) -0.00054(8)
C1 0.0273(10) 0.0295(10) 0.0382(11) 0.0069(9) 0.0137(9) -0.0002(8)
C2 0.0251(9) 0.0288(9) 0.0252(9) 0.0026(8) 0.0105(8) 0.0007(8)
C3 0.0368(11) 0.0370(11) 0.0328(11) 0.0118(9) 0.0164(9) 0.0018(9)
C4 0.0318(11) 0.0389(11) 0.0269(10) 0.0085(9) 0.0057(9) 0.0073(9)
C5 0.0210(9) 0.0360(11) 0.0325(10) -0.0007(9) 0.0033(8) -0.0007(8)
C6 0.0244(9) 0.0283(10) 0.0314(10) 0.0036(8) 0.0084(8) -0.0036(8)
C7 0.0237(9) 0.0231(9) 0.0222(9) 0.0002(7) 0.0078(8) 0.0008(7)
C8 0.0219(9) 0.0212(8) 0.0226(9) 0.0009(7) 0.0057(8) -0.0025(7)
C9 0.0212(9) 0.0291(10) 0.0286(10) 0.0029(8) 0.0108(8) 0.0031(7)
C10 0.0256(9) 0.0295(10) 0.0237(9) 0.0026(8) 0.0117(8) -0.0014(8)
C11 0.0184(8) 0.0209(8) 0.0213(9) -0.0009(7) 0.0035(7) -0.0045(7)
C12 0.0219(9) 0.0298(10) 0.0230(9) -0.0008(8) 0.0072(8) 0.0049(8)
C13 0.0267(10) 0.0337(10) 0.0214(9) 0.0019(8) 0.0107(8) 0.0017(8)
C14 0.0194(9) 0.0230(9) 0.0230(9) 0.0019(7) 0.0063(8) -0.0037(7)
C15 0.0296(10) 0.0214(9) 0.0212(9) 0.0019(7) 0.0094(8) 0.0061(8)
C16 0.0241(9) 0.0212(9) 0.0221(9) -0.0009(7) 0.0099(8) 0.0003(7)
C17 0.0212(8) 0.0257(9) 0.0175(8) 0.0036(7) 0.0090(7) -0.0018(7)
C18 0.0211(8) 0.0154(8) 0.0205(9) -0.0014(7) 0.0107(7) -0.0009(7)
N1 0.0173(7) 0.0192(7) 0.0165(7) 0.0001(6) 0.0078(6) -0.0004(6)
O1 0.0337(8) 0.0815(12) 0.0478(9) 0.0162(9) 0.0206(8) -0.0099(8)
O2 0.0310(8) 0.0502(9) 0.0363(8) -0.0023(7) 0.0105(7) -0.0123(7)
O3 0.0666(10) 0.0243(7) 0.0240(7) -0.0034(6) 0.0104(7) 0.0141(7)
O4 0.0324(7) 0.0193(6) 0.0185(6) 0.0018(5) 0.0115(5) 0.0042(5)
O5 0.0205(6) 0.0271(6) 0.0178(6) 0.0042(5) 0.0066(5) -0.0033(5)
O6 0.0200(6) 0.0292(7) 0.0267(7) 0.0076(5) 0.0113(5) -0.0006(5)
O1W 0.0356(8) 0.0246(7) 0.0242(7) -0.0028(6) 0.0066(6) -0.0027(6)
O2W 0.0251(7) 0.0213(7) 0.0360(8) -0.0042(6) 0.0192(6) -0.0029(5)
O3W 0.0399(8) 0.0536(10) 0.0243(8) 0.0023(7) 0.0119(7) 0.0177(7)

loop_
_atom_type_symbol
_atom_type_description
_atom_type_scat_dispersion_real
_atom_type_scat_dispersion_imag
_atom_type_scat_source
C C 0.0033 0.0016 'International Tables Vol C Tables 4.2.6.8 and 6.1.1.4'
H H 0.0000 0.0000 'International Tables Vol C Tables 4.2.6.8 and 6.1.1.4'
N N 0.0061 0.0033 'International Tables Vol C Tables 4.2.6.8 and 6.1.1.4'
O O 0.0106 0.0060 'International Tables Vol C Tables 4.2.6.8 and 6.1.1.4'
Ni Ni 0.3393 1.1124 'International Tables Vol C Tables 4.2.6.8 and 6.1.1.4'

loop_
_geom_angle_atom_site_label_1
_geom_angle_atom_site_label_2
_geom_angle_atom_site_label_3
_geom_angle
_geom_angle_site_symmetry_1
_geom_angle_site_symmetry_3
O4 Ni1 O6 174.18(5) 2_645 .
O4 Ni1 O5 88.93(5) 2_645 2_645
O6 Ni1 O5 92.49(5) . 2_645
O4 Ni1 O2W 90.38(5) 2_645 .
O6 Ni1 O2W 87.98(5) . .
O5 Ni1 O2W 177.67(5) 2_645 .
O4 Ni1 O1W 92.72(5) 2_645 .
O6 Ni1 O1W 92.91(5) . .
O5 Ni1 O1W 90.56(5) 2_645 .
O2W Ni1 O1W 91.69(6) . .
O4 Ni1 N1 83.69(5) 2_645 2_645
O6 Ni1 N1 90.97(5) . 2_645
O5 Ni1 N1 80.48(5) 2_645 2_645
O2W Ni1 N1 97.24(5) . 2_645
O1W Ni1 N1 170.39(6) . 2_645
O1 C1 O2 123.65(18) . .
O1 C1 C2 121.70(18) . .
O2 C1 C2 114.59(16) . .
C3 C2 C7 120.28(17) . .
C3 C2 C1 115.26(16) . .
C7 C2 C1 124.37(17) . .
C4 C3 C2 120.97(18) . .
C4 C3 H3 119.5 . .
C2 C3 H3 119.5 . .
C5 C4 C3 119.36(18) . .
C5 C4 H4 120.3 . .
C3 C4 H4 120.3 . .
C4 C5 C6 120.21(18) . .
C4 C5 H5 119.9 . .
C6 C5 H5 119.9 . .
C5 C6 C7 122.01(17) . .
C5 C6 H6 119.0 . .
C7 C6 H6 119.0 . .
C6 C7 C2 117.11(16) . .
C6 C7 C8 118.66(16) . .
C2 C7 C8 124.21(16) . .
C13 C8 C9 117.57(16) . .
C13 C8 C7 122.40(16) . .
C9 C8 C7 120.00(16) . .
C10 C9 C8 120.87(17) . .
C10 C9 H9 119.6 . .
C8 C9 H9 119.6 . .
C9 C10 C11 121.63(16) . .
C9 C10 H10 119.2 . .
C11 C10 H10 119.2 . .
C10 C11 C12 117.40(16) . .
C10 C11 C14 119.97(15) . .
C12 C11 C14 122.62(15) . .
C13 C12 C11 121.10(16) . .
C13 C12 H12 119.4 . .
C11 C12 H12 119.4 . .
C12 C13 C8 121.36(16) . .
C12 C13 H13 119.3 . .
C8 C13 H13 119.3 . .
N1 C14 C11 115.99(13) . .
N1 C14 H14A 108.3 . .
C11 C14 H14A 108.3 . .
N1 C14 H14B 108.3 . .
C11 C14 H14B 108.3 . .
H14A C14 H14B 107.4 . .
N1 C15 C16 114.90(14) . .
N1 C15 H15A 108.5 . .
C16 C15 H15A 108.5 . .
N1 C15 H15B 108.5 . .
C16 C15 H15B 108.5 . .
H15A C15 H15B 107.5 . .
O3 C16 O4 124.16(16) . .
O3 C16 C15 116.67(15) . .
O4 C16 C15 119.15(15) . .
N1 C17 C18 112.11(13) . .
N1 C17 H17A 109.2 . .
C18 C17 H17A 109.2 . .
N1 C17 H17B 109.2 . .
C18 C17 H17B 109.2 . .
H17A C17 H17B 107.9 . .
O6 C18 O5 122.34(15) . .
O6 C18 C17 120.00(14) . .
O5 C18 C17 117.59(13) . .
C17 N1 C15 111.26(13) . .
C17 N1 C14 110.48(13) . .
C15 N1 C14 111.77(13) . .
C17 N1 Ni1 103.34(9) . 2_655
C15 N1 Ni1 106.02(10) . 2_655
C14 N1 Ni1 113.62(10) . 2_655
C1 O2 H2 110.9(19) . .
C16 O4 Ni1 115.71(10) . 2_655
C18 O5 Ni1 114.59(10) . 2_655
C18 O6 Ni1 136.81(11) . .
Ni1 O1W H1A 124.3(17) . .
Ni1 O1W H1B 127(2) . .
H1A O1W H1B 109(3) . .
Ni1 O2W H2A 115.5(15) . .
Ni1 O2W H2B 116.3(17) . .
H2A O2W H2B 106(2) . .
H3A O3W H3B 106(3) . .

loop_
_geom_bond_atom_site_label_1
_geom_bond_atom_site_label_2
_geom_bond_distance
_geom_bond_site_symmetry_2
Ni1 O4 2.0109(11) 2_645
Ni1 O6 2.0302(12) .
Ni1 O5 2.0330(11) 2_645
Ni1 O2W 2.0531(12) .
Ni1 O1W 2.0736(14) .
Ni1 N1 2.1371(14) 2_645
C1 O1 1.215(2) .
C1 O2 1.308(2) .
C1 C2 1.493(3) .
C2 C3 1.389(3) .
C2 C7 1.403(3) .
C3 C4 1.382(3) .
C3 H3 0.9300 .
C4 C5 1.370(3) .
C4 H4 0.9300 .
C5 C6 1.378(3) .
C5 H5 0.9300 .
C6 C7 1.397(3) .
C6 H6 0.9300 .
C7 C8 1.486(2) .
C8 C13 1.391(3) .
C8 C9 1.393(3) .
C9 C10 1.382(3) .
C9 H9 0.9300 .
C10 C11 1.387(2) .
C10 H10 0.9300 .
C11 C12 1.395(2) .
C11 C14 1.509(2) .
C12 C13 1.380(3) .
C12 H12 0.9300 .
C13 H13 0.9300 .
C14 N1 1.496(2) .
C14 H14A 0.9700 .
C14 H14B 0.9700 .
C15 N1 1.485(2) .
C15 C16 1.516(2) .
C15 H15A 0.9700 .
C15 H15B 0.9700 .
C16 O3 1.246(2) .
C16 O4 1.259(2) .
C17 N1 1.4851(19) .
C17 C18 1.514(2) .
C17 H17A 0.9700 .
C17 H17B 0.9700 .
C18 O6 1.2467(19) .
C18 O5 1.2627(19) .
N1 Ni1 2.1371(14) 2_655
O2 H2 0.86(3) .
O4 Ni1 2.0109(11) 2_655
O5 Ni1 2.0330(11) 2_655
O1W H1A 0.84(3) .
O1W H1B 0.68(3) .
O2W H2A 0.82(2) .
O2W H2B 0.78(2) .
O3W H3A 0.79(3) .
O3W H3B 0.82(3) .

loop_
_geom_hbond_atom_site_label_D
_geom_hbond_atom_site_label_H
_geom_hbond_atom_site_label_A
_geom_hbond_distance_DH
_geom_hbond_distance_HA
_geom_hbond_distance_DA
_geom_hbond_angle_DHA
_geom_hbond_site_symmetry_A
O2 H2 O3W 0.86(3) 1.80(3) 2.656(2) 177(3) .
O1W H1A O3 0.84(3) 1.88(3) 2.695(2) 165(2) 4_566
O2W H2B O1 0.78(2) 2.04(2) 2.778(2) 158(2) 3_656
O3W H3A O5 0.79(3) 1.97(3) 2.758(2) 172(3) 2_645
O3W H3B O4 0.82(3) 1.96(3) 2.7817(19) 175(3) 4_566

loop_
_geom_torsion_atom_site_label_1
_geom_torsion_atom_site_label_2
_geom_torsion_atom_site_label_3
_geom_torsion_atom_site_label_4
_geom_torsion
_geom_torsion_site_symmetry_1
_geom_torsion_site_symmetry_4
O1 C1 C2 C3 39.6(3) . .
O2 C1 C2 C3 -137.90(19) . .
O1 C1 C2 C7 -143.8(2) . .
O2 C1 C2 C7 38.7(3) . .
C7 C2 C3 C4 -2.5(3) . .
C1 C2 C3 C4 174.24(19) . .
C2 C3 C4 C5 0.6(3) . .
C3 C4 C5 C6 1.4(3) . .
C4 C5 C6 C7 -1.6(3) . .
C5 C6 C7 C2 -0.3(3) . .
C5 C6 C7 C8 178.00(17) . .
C3 C2 C7 C6 2.3(3) . .
C1 C2 C7 C6 -174.14(17) . .
C3 C2 C7 C8 -175.87(18) . .
C1 C2 C7 C8 7.7(3) . .
C6 C7 C8 C13 -133.63(19) . .
C2 C7 C8 C13 44.5(3) . .
C6 C7 C8 C9 44.4(2) . .
C2 C7 C8 C9 -137.48(19) . .
C13 C8 C9 C10 -2.3(3) . .
C7 C8 C9 C10 179.61(17) . .
C8 C9 C10 C11 1.1(3) . .
C9 C10 C11 C12 1.2(3) . .
C9 C10 C11 C14 -179.91(16) . .
C10 C11 C12 C13 -2.3(3) . .
C14 C11 C12 C13 178.86(17) . .
C11 C12 C13 C8 1.1(3) . .
C9 C8 C13 C12 1.2(3) . .
C7 C8 C13 C12 179.26(17) . .
C10 C11 C14 N1 102.36(18) . .
C12 C11 C14 N1 -78.9(2) . .
N1 C15 C16 O3 -174.75(16) . .
N1 C15 C16 O4 6.3(2) . .
N1 C17 C18 O6 166.00(14) . .
N1 C17 C18 O5 -17.0(2) . .
C18 C17 N1 C15 -80.86(17) . .
C18 C17 N1 C14 154.38(14) . .
C18 C17 N1 Ni1 32.50(15) . 2_655
C16 C15 N1 C17 110.71(16) . .
C16 C15 N1 C14 -125.26(16) . .
C16 C15 N1 Ni1 -0.96(17) . 2_655
C11 C14 N1 C17 64.34(18) . .
C11 C14 N1 C15 -60.13(18) . .
C11 C14 N1 Ni1 179.94(11) . 2_655
O3 C16 O4 Ni1 172.66(15) . 2_655
C15 C16 O4 Ni1 -8.5(2) . 2_655
O6 C18 O5 Ni1 166.32(12) . 2_655
C17 C18 O5 Ni1 -10.64(18) . 2_655
O5 C18 O6 Ni1 159.87(12) . .
C17 C18 O6 Ni1 -23.2(2) . .
O4 Ni1 O6 C18 -136.8(4) 2_645 .
O5 Ni1 O6 C18 -32.81(16) 2_645 .
O2W Ni1 O6 C18 149.47(17) . .
O1W Ni1 O6 C18 57.88(17) . .
N1 Ni1 O6 C18 -113.32(16) 2_645 .
